data_7103568
loop_
_publ_author_name
'Pr\"asang, Carsten'
'Nguyen, H Loc'
'Horton, Peter N'
'Whitwood, Adrian C'
'Bruce, Duncan W'

_publ_section_title
;
 Trimeric liquid crystals assembled using both hydrogen and halogen
 bonding.
;
_journal_issue 46
_journal_name_full 'Chemical communications (Cambridge, England)'
_journal_page_first 6164
_journal_page_last 6166
_journal_paper_doi 10.1039/b811716k
_journal_year 2008
_chemical_formula_moiety '2(C19 H23 N O), C6 H F4 I O'
_chemical_formula_sum 'C44 H47 F4 I N2 O3'
_chemical_formula_weight 854.74
_chemical_name_systematic
;
?
;
_space_group_IT_number 2
_symmetry_cell_setting triclinic
_symmetry_space_group_name_Hall '-P 1'
_symmetry_space_group_name_H-M 'P -1'
_atom_sites_solution_hydrogens geom
_atom_sites_solution_primary direct
_atom_sites_solution_secondary difmap
_audit_creation_method SHELXL-97
_cell_angle_alpha 75.531(2)
_cell_angle_beta 78.768(2)
_cell_angle_gamma 66.626(2)
_cell_formula_units_Z 2
_cell_length_a 10.4105(10)
_cell_length_b 10.9417(11)
_cell_length_c 19.4274(19)
_cell_measurement_reflns_used 8311
_cell_measurement_temperature 110(2)
_cell_measurement_theta_max 28.30
_cell_measurement_theta_min 2.30
_cell_volume 1955.5(3)
_computing_cell_refinement 'Bruker SMART'
_computing_data_collection 'Bruker SMART'
_computing_data_reduction 'Bruker SAINT'
_computing_molecular_graphics 'Bruker SHELXTL'
_computing_publication_material 'Bruker SHELXTL'
_computing_structure_refinement 'SHELXL-97 (Sheldrick, 1997)'
_computing_structure_solution 'SHELXS-97 (Sheldrick, 1997)'
_diffrn_ambient_temperature 110(2)
_diffrn_measured_fraction_theta_full 0.971
_diffrn_measured_fraction_theta_max 0.971
_diffrn_measurement_device_type 'CCD area detector'
_diffrn_measurement_method 'phi and omega scans'
_diffrn_radiation_monochromator graphite
_diffrn_radiation_source 'fine-focus sealed tube'
_diffrn_radiation_type MoK\a
_diffrn_radiation_wavelength 0.71073
_diffrn_reflns_av_R_equivalents 0.0281
_diffrn_reflns_av_sigmaI/netI 0.0456
_diffrn_reflns_limit_h_max 13
_diffrn_reflns_limit_h_min -13
_diffrn_reflns_limit_k_max 14
_diffrn_reflns_limit_k_min -14
_diffrn_reflns_limit_l_max 25
_diffrn_reflns_limit_l_min -25
_diffrn_reflns_number 19211
_diffrn_reflns_theta_full 28.31
_diffrn_reflns_theta_max 28.31
_diffrn_reflns_theta_min 1.09
_exptl_absorpt_coefficient_mu 0.880
_exptl_absorpt_correction_T_max 0.950
_exptl_absorpt_correction_T_min 0.650
_exptl_absorpt_correction_type multi-scan
_exptl_absorpt_process_details 'SADABS v2.03; (Sheldrick)'
_exptl_crystal_colour Colourless
_exptl_crystal_density_diffrn 1.452
_exptl_crystal_density_method 'not measured'
_exptl_crystal_description Needle
_exptl_crystal_F_000 876
_exptl_crystal_size_max 0.38
_exptl_crystal_size_mid 0.10
_exptl_crystal_size_min 0.06
_refine_diff_density_max 1.836
_refine_diff_density_min -1.119
_refine_diff_density_rms 0.137
_refine_ls_extinction_method none
_refine_ls_goodness_of_fit_ref 1.117
_refine_ls_hydrogen_treatment constr
_refine_ls_matrix_type full
_refine_ls_number_parameters 489
_refine_ls_number_reflns 9443
_refine_ls_number_restraints 0
_refine_ls_restrained_S_all 1.117
_refine_ls_R_factor_all 0.0579
_refine_ls_R_factor_gt 0.0442
_refine_ls_shift/su_max 0.001
_refine_ls_shift/su_mean 0.000
_refine_ls_structure_factor_coef Fsqd
_refine_ls_weighting_details 'calc w=1/[\s^2^(Fo^2^)+(0.0539P)^2^+4.6007P] where P=(Fo^2^+2Fc^2^)/3'
_refine_ls_weighting_scheme calc
_refine_ls_wR_factor_gt 0.1159
_refine_ls_wR_factor_ref 0.1320
_reflns_number_gt 7907
_reflns_number_total 9443
_reflns_threshold_expression >2sigma(I)
_cod_data_source_file b811716k.txt
_cod_data_source_block dwb0711a
_cod_depositor_comments
;
The following automatic conversions were performed:
'_symmetry_cell_setting' value 'Triclinic' changed to 'triclinic'
according to '/home/saulius/struct/CIF-dictionaries/cif_core.dic'
dictionary named 'cif_core.dic' version 2.4.1 from 2010-06-29.

Automatic conversion script
Id: cif_fix_enum 1527 2010-12-29 10:47:43Z saulius 
;
_cod_original_sg_symbol_H-M P-1
_cod_database_code 7103568

loop_
_symmetry_equiv_pos_as_xyz
'x, y, z'
'-x, -y, -z'

loop_
_atom_site_label
_atom_site_type_symbol
_atom_site_fract_x
_atom_site_fract_y
_atom_site_fract_z
_atom_site_U_iso_or_equiv
_atom_site_adp_type
_atom_site_occupancy
_atom_site_symmetry_multiplicity
_atom_site_calc_flag
_atom_site_refinement_flags
_atom_site_disorder_assembly
_atom_site_disorder_group
C1 C 0.1421(4) 0.6558(4) 0.13389(17) 0.0207(7) Uani 1 1 d . . .
C2 C 0.2352(4) 0.6896(4) 0.0782(2) 0.0265(8) Uani 1 1 d . . .
C3 C 0.1902(4) 0.7732(4) 0.0149(2) 0.0257(8) Uani 1 1 d . . .
C4 C 0.0496(4) 0.8280(4) 0.0023(2) 0.0236(7) Uani 1 1 d . . .
C5 C -0.0437(4) 0.7941(4) 0.0590(2) 0.0237(7) Uani 1 1 d . . .
C6 C 0.0026(4) 0.7091(4) 0.1225(2) 0.0227(7) Uani 1 1 d . . .
F1 F 0.3734(2) 0.6404(3) 0.08589(13) 0.0367(6) Uani 1 1 d . . .
F2 F 0.2848(3) 0.8037(3) -0.03675(14) 0.0424(7) Uani 1 1 d . . .
F3 F -0.1824(2) 0.8463(3) 0.05088(13) 0.0319(5) Uani 1 1 d . . .
F4 F -0.0955(2) 0.6812(3) 0.17372(12) 0.0305(5) Uani 1 1 d . . .
I1 I 0.21674(3) 0.52536(3) 0.229044(13) 0.02488(8) Uani 1 1 d . . .
O1 O 0.0145(3) 0.9058(3) -0.06008(15) 0.0312(6) Uani 1 1 d . . .
H1 H -0.0756 0.9438 -0.0718 0.037 Uiso 1 1 d R . .
C7 C 0.4934(4) 0.3648(4) 0.3369(2) 0.0290(8) Uani 1 1 d . . .
H7 H 0.5151 0.4199 0.2936 0.035 Uiso 1 1 calc R . .
C8 C 0.5963(4) 0.2955(4) 0.3824(2) 0.0263(8) Uani 1 1 d . . .
H8 H 0.6857 0.3041 0.3704 0.032 Uiso 1 1 calc R . .
C9 C 0.5686(4) 0.2120(4) 0.4466(2) 0.0235(7) Uani 1 1 d . . .
C10 C 0.4355(4) 0.2040(4) 0.4594(2) 0.0244(7) Uani 1 1 d . . .
H10 H 0.4120 0.1471 0.5014 0.029 Uiso 1 1 calc R . .
C11 C 0.3379(4) 0.2779(4) 0.4115(2) 0.0259(8) Uani 1 1 d . . .
H11 H 0.2475 0.2716 0.4222 0.031 Uiso 1 1 calc R . .
C12 C 0.6771(4) 0.1416(4) 0.4958(2) 0.0241(7) Uani 1 1 d . . .
H12 H 0.7665 0.1489 0.4800 0.029 Uiso 1 1 calc R . .
C13 C 0.6617(4) 0.0684(4) 0.5605(2) 0.0247(7) Uani 1 1 d . . .
H13 H 0.5711 0.0641 0.5763 0.030 Uiso 1 1 calc R . .
C14 C 0.7686(4) -0.0060(4) 0.6101(2) 0.0229(7) Uani 1 1 d . . .
C15 C 0.9059(4) -0.0053(4) 0.5960(2) 0.0244(7) Uani 1 1 d . . .
H15 H 0.9310 0.0487 0.5531 0.029 Uiso 1 1 calc R . .
C16 C 1.0046(4) -0.0811(4) 0.6430(2) 0.0245(7) Uani 1 1 d . . .
H16 H 1.0967 -0.0790 0.6323 0.029 Uiso 1 1 calc R . .
C17 C 0.9705(4) -0.1615(4) 0.7064(2) 0.0232(7) Uani 1 1 d . . .
C18 C 0.8344(4) -0.1628(4) 0.7222(2) 0.0255(8) Uani 1 1 d . . .
H18 H 0.8093 -0.2159 0.7654 0.031 Uiso 1 1 calc R . .
C19 C 0.7368(4) -0.0861(4) 0.6744(2) 0.0260(8) Uani 1 1 d . . .
H19 H 0.6444 -0.0877 0.6855 0.031 Uiso 1 1 calc R . .
C20 C 1.0461(4) -0.3147(4) 0.8154(2) 0.0282(8) Uani 1 1 d . . .
H20A H 1.0111 -0.3811 0.8070 0.034 Uiso 1 1 calc R . .
H20B H 0.9726 -0.2561 0.8463 0.034 Uiso 1 1 calc R . .
C21 C 1.1801(4) -0.3880(4) 0.8514(2) 0.0294(8) Uani 1 1 d . . .
H21A H 1.2161 -0.3210 0.8581 0.035 Uiso 1 1 calc R . .
H21B H 1.2525 -0.4474 0.8205 0.035 Uiso 1 1 calc R . .
C22 C 1.1531(4) -0.4734(4) 0.9238(2) 0.0273(8) Uani 1 1 d . . .
H22A H 1.0828 -0.4126 0.9547 0.033 Uiso 1 1 calc R . .
H22B H 1.1122 -0.5364 0.9168 0.033 Uiso 1 1 calc R . .
C23 C 1.2837(4) -0.5550(4) 0.9621(2) 0.0279(8) Uani 1 1 d . . .
H23A H 1.3279 -0.4928 0.9670 0.034 Uiso 1 1 calc R . .
H23B H 1.3521 -0.6199 0.9328 0.034 Uiso 1 1 calc R . .
C24 C 1.2523(4) -0.6330(4) 1.0361(2) 0.0286(8) Uani 1 1 d . . .
H24A H 1.1824 -0.5681 1.0650 0.034 Uiso 1 1 calc R . .
H24B H 1.2098 -0.6963 1.0310 0.034 Uiso 1 1 calc R . .
C25 C 1.3820(4) -0.7130(5) 1.0755(2) 0.0342(9) Uani 1 1 d . . .
H25A H 1.4523 -0.7767 1.0470 0.051 Uiso 1 1 calc R . .
H25B H 1.3558 -0.7634 1.1217 0.051 Uiso 1 1 calc R . .
H25C H 1.4215 -0.6504 1.0834 0.051 Uiso 1 1 calc R . .
N1 N 0.3641(4) 0.3591(3) 0.35011(19) 0.0293(7) Uani 1 1 d . . .
O2 O 1.0770(3) -0.2336(3) 0.74856(15) 0.0278(6) Uani 1 1 d . . .
C26 C 0.8040(4) 0.0752(4) 0.8221(2) 0.0269(8) Uani 1 1 d . . .
H26 H 0.9001 0.0592 0.8051 0.032 Uiso 1 1 calc R . .
C27 C 0.7050(4) 0.1544(4) 0.7762(2) 0.0243(7) Uani 1 1 d . . .
H27 H 0.7331 0.1918 0.7288 0.029 Uiso 1 1 calc R . .
C28 C 0.5616(4) 0.1806(4) 0.7991(2) 0.0233(7) Uani 1 1 d . . .
C29 C 0.5301(4) 0.1205(4) 0.8696(2) 0.0302(9) Uani 1 1 d . . .
H29 H 0.4351 0.1337 0.8880 0.036 Uiso 1 1 calc R . .
C30 C 0.6365(4) 0.0422(4) 0.9125(2) 0.0316(9) Uani 1 1 d . . .
H30 H 0.6120 0.0031 0.9602 0.038 Uiso 1 1 calc R . .
C31 C 0.4484(4) 0.2653(4) 0.7546(2) 0.0251(8) Uani 1 1 d . . .
H31 H 0.3551 0.2863 0.7777 0.030 Uiso 1 1 calc R . .
C32 C 0.4622(4) 0.3168(4) 0.6846(2) 0.0234(7) Uani 1 1 d . . .
H32 H 0.5554 0.2941 0.6612 0.028 Uiso 1 1 calc R . .
C33 C 0.3487(4) 0.4043(4) 0.6407(2) 0.0220(7) Uani 1 1 d . . .
C34 C 0.3777(4) 0.4323(4) 0.5662(2) 0.0222(7) Uani 1 1 d . . .
H34 H 0.4718 0.3941 0.5454 0.027 Uiso 1 1 calc R . .
C35 C 0.2738(4) 0.5141(4) 0.5217(2) 0.0222(7) Uani 1 1 d . . .
H35 H 0.2962 0.5309 0.4713 0.027 Uiso 1 1 calc R . .
C36 C 0.1354(4) 0.5714(4) 0.5524(2) 0.0225(7) Uani 1 1 d . . .
C37 C 0.1049(4) 0.5473(4) 0.6264(2) 0.0240(7) Uani 1 1 d . . .
H37 H 0.0114 0.5880 0.6473 0.029 Uiso 1 1 calc R . .
C38 C 0.2085(4) 0.4653(4) 0.66928(19) 0.0227(7) Uani 1 1 d . . .
H38 H 0.1853 0.4492 0.7196 0.027 Uiso 1 1 calc R . .
C39 C 0.0426(4) 0.6759(4) 0.43782(19) 0.0239(7) Uani 1 1 d . . .
H39A H 0.0745 0.5896 0.4206 0.029 Uiso 1 1 calc R . .
H39B H 0.1135 0.7187 0.4190 0.029 Uiso 1 1 calc R . .
C40 C -0.0997(4) 0.7697(4) 0.4141(2) 0.0253(8) Uani 1 1 d . . .
H40A H -0.1353 0.8488 0.4379 0.030 Uiso 1 1 calc R . .
H40B H -0.1662 0.7214 0.4299 0.030 Uiso 1 1 calc R . .
C41 C -0.0969(4) 0.8199(4) 0.3340(2) 0.0255(8) Uani 1 1 d . . .
H41A H -0.0677 0.7415 0.3102 0.031 Uiso 1 1 calc R . .
H41B H -0.0262 0.8632 0.3176 0.031 Uiso 1 1 calc R . .
C42 C -0.2401(4) 0.9217(4) 0.3119(2) 0.0244(7) Uani 1 1 d . . .
H42A H -0.3062 0.8734 0.3204 0.029 Uiso 1 1 calc R . .
H42B H -0.2774 0.9904 0.3429 0.029 Uiso 1 1 calc R . .
C43 C -0.2364(4) 0.9938(4) 0.2346(2) 0.0298(8) Uani 1 1 d . . .
H43A H -0.1957 0.9253 0.2035 0.036 Uiso 1 1 calc R . .
H43B H -0.1739 1.0458 0.2264 0.036 Uiso 1 1 calc R . .
C44 C -0.3814(4) 1.0902(5) 0.2132(2) 0.0336(9) Uani 1 1 d . . .
H44A H -0.4425 1.0387 0.2188 0.050 Uiso 1 1 calc R . .
H44B H -0.3724 1.1357 0.1632 0.050 Uiso 1 1 calc R . .
H44C H -0.4225 1.1581 0.2439 0.050 Uiso 1 1 calc R . .
N2 N 0.7728(3) 0.0187(3) 0.88995(18) 0.0272(7) Uani 1 1 d . . .
O3 O 0.0231(3) 0.6522(3) 0.51496(14) 0.0280(6) Uani 1 1 d . . .

loop_
_atom_site_aniso_label
_atom_site_aniso_U_11
_atom_site_aniso_U_22
_atom_site_aniso_U_33
_atom_site_aniso_U_23
_atom_site_aniso_U_13
_atom_site_aniso_U_12
C1 0.0273(18) 0.0228(17) 0.0078(14) 0.0066(13) -0.0059(13) -0.0088(14)
C2 0.0163(16) 0.029(2) 0.032(2) -0.0073(16) -0.0010(15) -0.0063(15)
C3 0.0216(17) 0.034(2) 0.0179(17) 0.0020(15) 0.0028(14) -0.0129(16)
C4 0.0234(17) 0.0249(18) 0.0213(17) -0.0018(14) -0.0012(14) -0.0097(15)
C5 0.0174(16) 0.0261(19) 0.0256(18) -0.0066(15) -0.0007(14) -0.0056(14)
C6 0.0178(16) 0.0283(19) 0.0218(17) -0.0086(15) 0.0092(13) -0.0113(14)
F1 0.0169(10) 0.0508(16) 0.0350(13) 0.0041(12) -0.0034(9) -0.0118(10)
F2 0.0230(12) 0.0645(18) 0.0312(13) 0.0074(12) 0.0037(10) -0.0202(12)
F3 0.0158(10) 0.0421(14) 0.0309(12) -0.0025(11) -0.0001(9) -0.0073(10)
F4 0.0219(11) 0.0391(13) 0.0258(12) -0.0001(10) 0.0055(9) -0.0136(10)
I1 0.02455(13) 0.02509(13) 0.02245(13) -0.00170(9) -0.00117(9) -0.00878(9)
O1 0.0238(13) 0.0397(17) 0.0238(14) 0.0018(12) -0.0027(11) -0.0096(12)
C7 0.0286(19) 0.028(2) 0.0260(19) 0.0001(16) -0.0006(16) -0.0100(16)
C8 0.0232(18) 0.0262(19) 0.030(2) -0.0060(16) 0.0031(15) -0.0113(15)
C9 0.0231(17) 0.0208(17) 0.0252(18) -0.0052(15) -0.0004(14) -0.0071(14)
C10 0.0249(18) 0.0264(19) 0.0196(17) -0.0017(15) 0.0007(14) -0.0100(15)
C11 0.0244(18) 0.029(2) 0.0237(18) -0.0035(15) -0.0027(15) -0.0098(15)
C12 0.0173(16) 0.0246(18) 0.0281(19) -0.0063(15) -0.0005(14) -0.0056(14)
C13 0.0225(17) 0.0253(19) 0.0266(19) -0.0083(15) 0.0029(14) -0.0095(15)
C14 0.0230(17) 0.0212(17) 0.0242(18) -0.0057(14) 0.0016(14) -0.0088(14)
C15 0.0244(18) 0.0241(18) 0.0234(18) -0.0047(15) 0.0037(14) -0.0103(15)
C16 0.0209(17) 0.0269(19) 0.0251(18) -0.0061(15) 0.0039(14) -0.0104(15)
C17 0.0235(17) 0.0219(18) 0.0245(18) -0.0060(15) -0.0004(14) -0.0086(14)
C18 0.0247(18) 0.0274(19) 0.0235(18) -0.0013(15) -0.0001(14) -0.0119(15)
C19 0.0204(17) 0.030(2) 0.0274(19) -0.0056(16) 0.0026(15) -0.0119(15)
C20 0.0277(19) 0.029(2) 0.0257(19) -0.0018(16) -0.0030(15) -0.0107(16)
C21 0.0254(19) 0.030(2) 0.030(2) -0.0030(17) -0.0051(16) -0.0083(16)
C22 0.0217(18) 0.0257(19) 0.033(2) -0.0063(16) -0.0046(15) -0.0062(15)
C23 0.0197(17) 0.031(2) 0.029(2) -0.0064(16) -0.0010(15) -0.0056(15)
C24 0.0219(18) 0.031(2) 0.0271(19) -0.0022(16) -0.0035(15) -0.0052(16)
C25 0.027(2) 0.035(2) 0.032(2) 0.0014(18) -0.0072(17) -0.0048(17)
N1 0.0277(17) 0.0274(17) 0.0341(18) -0.0046(14) -0.0108(14) -0.0087(14)
O2 0.0254(13) 0.0321(15) 0.0232(13) 0.0023(11) -0.0023(11) -0.0124(12)
C26 0.0208(17) 0.031(2) 0.0278(19) -0.0053(16) -0.0016(15) -0.0092(15)
C27 0.0221(17) 0.030(2) 0.0190(17) 0.0007(15) -0.0016(14) -0.0110(15)
C28 0.0233(17) 0.0212(17) 0.0244(18) -0.0026(14) -0.0017(14) -0.0085(14)
C29 0.0215(18) 0.035(2) 0.028(2) -0.0015(17) 0.0017(15) -0.0091(16)
C30 0.027(2) 0.037(2) 0.025(2) 0.0022(17) -0.0011(16) -0.0116(17)
C31 0.0210(17) 0.0230(18) 0.0283(19) -0.0028(15) -0.0009(15) -0.0070(14)
C32 0.0224(17) 0.0229(18) 0.0236(18) -0.0022(15) -0.0021(14) -0.0085(14)
C33 0.0223(17) 0.0187(17) 0.0250(18) -0.0016(14) -0.0016(14) -0.0095(14)
C34 0.0190(16) 0.0229(18) 0.0235(18) -0.0033(14) 0.0019(14) -0.0091(14)
C35 0.0215(17) 0.0220(18) 0.0222(17) -0.0044(14) 0.0011(14) -0.0085(14)
C36 0.0213(17) 0.0202(17) 0.0237(18) -0.0009(14) 0.0009(14) -0.0088(14)
C37 0.0195(17) 0.0233(18) 0.0258(18) -0.0049(15) 0.0019(14) -0.0061(14)
C38 0.0249(18) 0.0234(18) 0.0171(16) 0.0003(14) 0.0011(14) -0.0101(15)
C39 0.0236(17) 0.0252(18) 0.0181(17) 0.0025(14) -0.0033(14) -0.0074(15)
C40 0.0197(17) 0.0248(19) 0.0285(19) -0.0021(15) -0.0017(14) -0.0074(15)
C41 0.0205(17) 0.0231(18) 0.030(2) -0.0061(15) -0.0014(15) -0.0044(14)
C42 0.0222(17) 0.0240(18) 0.0253(18) -0.0018(15) -0.0011(14) -0.0090(15)
C43 0.0239(18) 0.032(2) 0.026(2) -0.0007(16) -0.0020(15) -0.0064(16)
C44 0.026(2) 0.041(2) 0.027(2) 0.0018(18) -0.0036(16) -0.0086(18)
N2 0.0241(16) 0.0287(17) 0.0268(17) -0.0022(14) -0.0041(13) -0.0087(13)
O3 0.0197(12) 0.0333(15) 0.0223(13) -0.0011(11) -0.0013(10) -0.0036(11)

loop_
_atom_type_symbol
_atom_type_description
_atom_type_scat_dispersion_real
_atom_type_scat_dispersion_imag
_atom_type_scat_source
C C 0.0033 0.0016 'International Tables Vol C Tables 4.2.6.8 and 6.1.1.4'
H H 0.0000 0.0000 'International Tables Vol C Tables 4.2.6.8 and 6.1.1.4'
F F 0.0171 0.0103 'International Tables Vol C Tables 4.2.6.8 and 6.1.1.4'
I I -0.4742 1.8119 'International Tables Vol C Tables 4.2.6.8 and 6.1.1.4'
N N 0.0061 0.0033 'International Tables Vol C Tables 4.2.6.8 and 6.1.1.4'
O O 0.0106 0.0060 'International Tables Vol C Tables 4.2.6.8 and 6.1.1.4'

loop_
_geom_angle_atom_site_label_1
_geom_angle_atom_site_label_2
_geom_angle_atom_site_label_3
_geom_angle
_geom_angle_site_symmetry_1
_geom_angle_site_symmetry_3
_geom_angle_publ_flag
C6 C1 C2 116.7(3) . . ?
C6 C1 I1 123.0(3) . . ?
C2 C1 I1 120.2(3) . . ?
F1 C2 C3 118.6(3) . . ?
F1 C2 C1 119.7(4) . . ?
C3 C2 C1 121.8(3) . . ?
F2 C3 C2 119.2(3) . . ?
F2 C3 C4 118.4(3) . . ?
C2 C3 C4 122.5(3) . . ?
O1 C4 C3 119.1(3) . . ?
O1 C4 C5 125.6(3) . . ?
C3 C4 C5 115.3(3) . . ?
F3 C5 C6 119.7(3) . . ?
F3 C5 C4 118.4(3) . . ?
C6 C5 C4 121.9(3) . . ?
F4 C6 C1 120.8(3) . . ?
F4 C6 C5 117.4(3) . . ?
C1 C6 C5 121.9(3) . . ?
C1 I1 N1 169.50(12) . . ?
C4 O1 H1 123.2 . . ?
N1 C7 C8 123.8(4) . . ?
N1 C7 H7 118.1 . . ?
C8 C7 H7 118.1 . . ?
C7 C8 C9 119.7(4) . . ?
C7 C8 H8 120.1 . . ?
C9 C8 H8 120.1 . . ?
C10 C9 C8 116.3(4) . . ?
C10 C9 C12 124.3(3) . . ?
C8 C9 C12 119.5(3) . . ?
C11 C10 C9 120.4(4) . . ?
C11 C10 H10 119.8 . . ?
C9 C10 H10 119.8 . . ?
N1 C11 C10 123.3(4) . . ?
N1 C11 H11 118.3 . . ?
C10 C11 H11 118.3 . . ?
C13 C12 C9 125.9(4) . . ?
C13 C12 H12 117.0 . . ?
C9 C12 H12 117.0 . . ?
C12 C13 C14 127.3(4) . . ?
C12 C13 H13 116.3 . . ?
C14 C13 H13 116.3 . . ?
C19 C14 C15 117.0(4) . . ?
C19 C14 C13 119.7(3) . . ?
C15 C14 C13 123.3(3) . . ?
C16 C15 C14 121.3(4) . . ?
C16 C15 H15 119.4 . . ?
C14 C15 H15 119.4 . . ?
C15 C16 C17 120.6(3) . . ?
C15 C16 H16 119.7 . . ?
C17 C16 H16 119.7 . . ?
O2 C17 C18 125.1(3) . . ?
O2 C17 C16 115.5(3) . . ?
C18 C17 C16 119.3(4) . . ?
C19 C18 C17 119.3(4) . . ?
C19 C18 H18 120.4 . . ?
C17 C18 H18 120.4 . . ?
C18 C19 C14 122.5(3) . . ?
C18 C19 H19 118.7 . . ?
C14 C19 H19 118.7 . . ?
O2 C20 C21 108.2(3) . . ?
O2 C20 H20A 110.1 . . ?
C21 C20 H20A 110.1 . . ?
O2 C20 H20B 110.1 . . ?
C21 C20 H20B 110.1 . . ?
H20A C20 H20B 108.4 . . ?
C20 C21 C22 110.6(3) . . ?
C20 C21 H21A 109.5 . . ?
C22 C21 H21A 109.5 . . ?
C20 C21 H21B 109.5 . . ?
C22 C21 H21B 109.5 . . ?
H21A C21 H21B 108.1 . . ?
C23 C22 C21 113.9(3) . . ?
C23 C22 H22A 108.8 . . ?
C21 C22 H22A 108.8 . . ?
C23 C22 H22B 108.8 . . ?
C21 C22 H22B 108.8 . . ?
H22A C22 H22B 107.7 . . ?
C22 C23 C24 112.8(3) . . ?
C22 C23 H23A 109.0 . . ?
C24 C23 H23A 109.0 . . ?
C22 C23 H23B 109.0 . . ?
C24 C23 H23B 109.0 . . ?
H23A C23 H23B 107.8 . . ?
C25 C24 C23 113.3(3) . . ?
C25 C24 H24A 108.9 . . ?
C23 C24 H24A 108.9 . . ?
C25 C24 H24B 108.9 . . ?
C23 C24 H24B 108.9 . . ?
H24A C24 H24B 107.7 . . ?
C24 C25 H25A 109.5 . . ?
C24 C25 H25B 109.5 . . ?
H25A C25 H25B 109.5 . . ?
C24 C25 H25C 109.5 . . ?
H25A C25 H25C 109.5 . . ?
H25B C25 H25C 109.5 . . ?
C7 N1 C11 116.5(3) . . ?
C7 N1 I1 106.7(3) . . ?
C11 N1 I1 136.8(3) . . ?
C17 O2 C20 117.7(3) . . ?
N2 C26 C27 123.6(4) . . ?
N2 C26 H26 118.2 . . ?
C27 C26 H26 118.2 . . ?
C26 C27 C28 120.1(4) . . ?
C26 C27 H27 120.0 . . ?
C28 C27 H27 120.0 . . ?
C29 C28 C27 115.9(3) . . ?
C29 C28 C31 120.0(3) . . ?
C27 C28 C31 124.1(3) . . ?
C30 C29 C28 120.4(4) . . ?
C30 C29 H29 119.8 . . ?
C28 C29 H29 119.8 . . ?
N2 C30 C29 123.0(4) . . ?
N2 C30 H30 118.5 . . ?
C29 C30 H30 118.5 . . ?
C32 C31 C28 126.8(4) . . ?
C32 C31 H31 116.6 . . ?
C28 C31 H31 116.6 . . ?
C31 C32 C33 126.6(4) . . ?
C31 C32 H32 116.7 . . ?
C33 C32 H32 116.7 . . ?
C34 C33 C38 116.9(3) . . ?
C34 C33 C32 119.7(3) . . ?
C38 C33 C32 123.4(3) . . ?
C35 C34 C33 122.3(3) . . ?
C35 C34 H34 118.9 . . ?
C33 C34 H34 118.9 . . ?
C34 C35 C36 118.8(3) . . ?
C34 C35 H35 120.6 . . ?
C36 C35 H35 120.6 . . ?
O3 C36 C37 115.3(3) . . ?
O3 C36 C35 124.8(3) . . ?
C37 C36 C35 119.8(3) . . ?
C38 C37 C36 120.4(3) . . ?
C38 C37 H37 119.8 . . ?
C36 C37 H37 119.8 . . ?
C37 C38 C33 121.7(3) . . ?
C37 C38 H38 119.1 . . ?
C33 C38 H38 119.1 . . ?
O3 C39 C40 105.6(3) . . ?
O3 C39 H39A 110.6 . . ?
C40 C39 H39A 110.6 . . ?
O3 C39 H39B 110.6 . . ?
C40 C39 H39B 110.6 . . ?
H39A C39 H39B 108.8 . . ?
C39 C40 C41 113.5(3) . . ?
C39 C40 H40A 108.9 . . ?
C41 C40 H40A 108.9 . . ?
C39 C40 H40B 108.9 . . ?
C41 C40 H40B 108.9 . . ?
H40A C40 H40B 107.7 . . ?
C40 C41 C42 112.4(3) . . ?
C40 C41 H41A 109.1 . . ?
C42 C41 H41A 109.1 . . ?
C40 C41 H41B 109.1 . . ?
C42 C41 H41B 109.1 . . ?
H41A C41 H41B 107.9 . . ?
C43 C42 C41 114.1(3) . . ?
C43 C42 H42A 108.7 . . ?
C41 C42 H42A 108.7 . . ?
C43 C42 H42B 108.7 . . ?
C41 C42 H42B 108.7 . . ?
H42A C42 H42B 107.6 . . ?
C42 C43 C44 113.0(3) . . ?
C42 C43 H43A 109.0 . . ?
C44 C43 H43A 109.0 . . ?
C42 C43 H43B 109.0 . . ?
C44 C43 H43B 109.0 . . ?
H43A C43 H43B 107.8 . . ?
C43 C44 H44A 109.5 . . ?
C43 C44 H44B 109.5 . . ?
H44A C44 H44B 109.5 . . ?
C43 C44 H44C 109.5 . . ?
H44A C44 H44C 109.5 . . ?
H44B C44 H44C 109.5 . . ?
C30 N2 C26 117.0(3) . . ?
C36 O3 C39 119.4(3) . . ?

loop_
_geom_bond_atom_site_label_1
_geom_bond_atom_site_label_2
_geom_bond_distance
_geom_bond_site_symmetry_2
_geom_bond_publ_flag
C1 C6 1.374(5) . ?
C1 C2 1.386(5) . ?
C1 I1 2.102(3) . ?
C2 F1 1.345(4) . ?
C2 C3 1.375(5) . ?
C3 F2 1.340(4) . ?
C3 C4 1.391(5) . ?
C4 O1 1.317(5) . ?
C4 C5 1.400(5) . ?
C5 F3 1.351(4) . ?
C5 C6 1.386(5) . ?
C6 F4 1.351(4) . ?
I1 N1 2.872(3) . ?
O1 H1 0.9118 . ?
C7 N1 1.344(5) . ?
C7 C8 1.376(6) . ?
C7 H7 0.9500 . ?
C8 C9 1.405(5) . ?
C8 H8 0.9500 . ?
C9 C10 1.393(5) . ?
C9 C12 1.464(5) . ?
C10 C11 1.376(5) . ?
C10 H10 0.9500 . ?
C11 N1 1.350(5) . ?
C11 H11 0.9500 . ?
C12 C13 1.330(5) . ?
C12 H12 0.9500 . ?
C13 C14 1.461(5) . ?
C13 H13 0.9500 . ?
C14 C19 1.399(5) . ?
C14 C15 1.405(5) . ?
C15 C16 1.374(5) . ?
C15 H15 0.9500 . ?
C16 C17 1.397(5) . ?
C16 H16 0.9500 . ?
C17 O2 1.364(5) . ?
C17 C18 1.395(5) . ?
C18 C19 1.379(5) . ?
C18 H18 0.9500 . ?
C19 H19 0.9500 . ?
C20 O2 1.437(5) . ?
C20 C21 1.513(5) . ?
C20 H20A 0.9900 . ?
C20 H20B 0.9900 . ?
C21 C22 1.526(6) . ?
C21 H21A 0.9900 . ?
C21 H21B 0.9900 . ?
C22 C23 1.516(5) . ?
C22 H22A 0.9900 . ?
C22 H22B 0.9900 . ?
C23 C24 1.525(6) . ?
C23 H23A 0.9900 . ?
C23 H23B 0.9900 . ?
C24 C25 1.519(5) . ?
C24 H24A 0.9900 . ?
C24 H24B 0.9900 . ?
C25 H25A 0.9800 . ?
C25 H25B 0.9800 . ?
C25 H25C 0.9800 . ?
C26 N2 1.346(5) . ?
C26 C27 1.368(5) . ?
C26 H26 0.9500 . ?
C27 C28 1.405(5) . ?
C27 H27 0.9500 . ?
C28 C29 1.401(5) . ?
C28 C31 1.457(5) . ?
C29 C30 1.380(6) . ?
C29 H29 0.9500 . ?
C30 N2 1.340(5) . ?
C30 H30 0.9500 . ?
C31 C32 1.339(5) . ?
C31 H31 0.9500 . ?
C32 C33 1.459(5) . ?
C32 H32 0.9500 . ?
C33 C34 1.402(5) . ?
C33 C38 1.406(5) . ?
C34 C35 1.388(5) . ?
C34 H34 0.9500 . ?
C35 C36 1.400(5) . ?
C35 H35 0.9500 . ?
C36 O3 1.367(4) . ?
C36 C37 1.391(5) . ?
C37 C38 1.368(5) . ?
C37 H37 0.9500 . ?
C38 H38 0.9500 . ?
C39 O3 1.443(4) . ?
C39 C40 1.511(5) . ?
C39 H39A 0.9900 . ?
C39 H39B 0.9900 . ?
C40 C41 1.514(5) . ?
C40 H40A 0.9900 . ?
C40 H40B 0.9900 . ?
C41 C42 1.530(5) . ?
C41 H41A 0.9900 . ?
C41 H41B 0.9900 . ?
C42 C43 1.514(5) . ?
C42 H42A 0.9900 . ?
C42 H42B 0.9900 . ?
C43 C44 1.525(6) . ?
C43 H43A 0.9900 . ?
C43 H43B 0.9900 . ?
C44 H44A 0.9800 . ?
C44 H44B 0.9800 . ?
C44 H44C 0.9800 . ?

loop_
_geom_hbond_atom_site_label_D
_geom_hbond_atom_site_label_H
_geom_hbond_atom_site_label_A
_geom_hbond_distance_DH
_geom_hbond_distance_HA
_geom_hbond_distance_DA
_geom_hbond_angle_DHA
_geom_hbond_site_symmetry_A
O1 H1 N2 0.91 1.69 2.586(4) 168.7 1_464

loop_
_geom_torsion_atom_site_label_1
_geom_torsion_atom_site_label_2
_geom_torsion_atom_site_label_3
_geom_torsion_atom_site_label_4
_geom_torsion
_geom_torsion_site_symmetry_1
_geom_torsion_site_symmetry_2
_geom_torsion_site_symmetry_3
_geom_torsion_site_symmetry_4
_geom_torsion_publ_flag
C6 C1 C2 F1 -179.8(3) . . . . ?
I1 C1 C2 F1 -1.2(5) . . . . ?
C6 C1 C2 C3 0.5(6) . . . . ?
I1 C1 C2 C3 179.2(3) . . . . ?
F1 C2 C3 F2 -0.4(6) . . . . ?
C1 C2 C3 F2 179.2(4) . . . . ?
F1 C2 C3 C4 179.7(4) . . . . ?
C1 C2 C3 C4 -0.7(6) . . . . ?
F2 C3 C4 O1 1.1(6) . . . . ?
C2 C3 C4 O1 -179.0(4) . . . . ?
F2 C3 C4 C5 -178.7(4) . . . . ?
C2 C3 C4 C5 1.1(6) . . . . ?
O1 C4 C5 F3 -1.2(6) . . . . ?
C3 C4 C5 F3 178.6(3) . . . . ?
O1 C4 C5 C6 178.6(4) . . . . ?
C3 C4 C5 C6 -1.5(6) . . . . ?
C2 C1 C6 F4 179.8(3) . . . . ?
I1 C1 C6 F4 1.2(5) . . . . ?
C2 C1 C6 C5 -1.0(6) . . . . ?
I1 C1 C6 C5 -179.5(3) . . . . ?
F3 C5 C6 F4 0.6(5) . . . . ?
C4 C5 C6 F4 -179.2(3) . . . . ?
F3 C5 C6 C1 -178.6(3) . . . . ?
C4 C5 C6 C1 1.6(6) . . . . ?
C6 C1 I1 N1 -163.5(5) . . . . ?
C2 C1 I1 N1 17.9(9) . . . . ?
N1 C7 C8 C9 0.6(6) . . . . ?
C7 C8 C9 C10 0.8(6) . . . . ?
C7 C8 C9 C12 -178.2(4) . . . . ?
C8 C9 C10 C11 -1.6(6) . . . . ?
C12 C9 C10 C11 177.4(4) . . . . ?
C9 C10 C11 N1 1.2(6) . . . . ?
C10 C9 C12 C13 -4.6(6) . . . . ?
C8 C9 C12 C13 174.4(4) . . . . ?
C9 C12 C13 C14 178.2(4) . . . . ?
C12 C13 C14 C19 -175.4(4) . . . . ?
C12 C13 C14 C15 2.6(6) . . . . ?
C19 C14 C15 C16 0.7(6) . . . . ?
C13 C14 C15 C16 -177.4(4) . . . . ?
C14 C15 C16 C17 0.0(6) . . . . ?
C15 C16 C17 O2 179.3(3) . . . . ?
C15 C16 C17 C18 -0.8(6) . . . . ?
O2 C17 C18 C19 -179.2(4) . . . . ?
C16 C17 C18 C19 0.9(6) . . . . ?
C17 C18 C19 C14 -0.2(6) . . . . ?
C15 C14 C19 C18 -0.6(6) . . . . ?
C13 C14 C19 C18 177.5(4) . . . . ?
O2 C20 C21 C22 178.6(3) . . . . ?
C20 C21 C22 C23 177.6(3) . . . . ?
C21 C22 C23 C24 176.8(3) . . . . ?
C22 C23 C24 C25 -178.9(4) . . . . ?
C8 C7 N1 C11 -1.1(6) . . . . ?
C8 C7 N1 I1 -178.7(3) . . . . ?
C10 C11 N1 C7 0.3(6) . . . . ?
C10 C11 N1 I1 176.9(3) . . . . ?
C1 I1 N1 C7 -4.5(8) . . . . ?
C1 I1 N1 C11 178.6(6) . . . . ?
C18 C17 O2 C20 -1.8(5) . . . . ?
C16 C17 O2 C20 178.2(3) . . . . ?
C21 C20 O2 C17 178.3(3) . . . . ?
N2 C26 C27 C28 -0.1(6) . . . . ?
C26 C27 C28 C29 -0.4(6) . . . . ?
C26 C27 C28 C31 179.0(4) . . . . ?
C27 C28 C29 C30 0.6(6) . . . . ?
C31 C28 C29 C30 -178.8(4) . . . . ?
C28 C29 C30 N2 -0.4(7) . . . . ?
C29 C28 C31 C32 -172.0(4) . . . . ?
C27 C28 C31 C32 8.6(6) . . . . ?
C28 C31 C32 C33 -178.4(4) . . . . ?
C31 C32 C33 C34 -169.8(4) . . . . ?
C31 C32 C33 C38 11.1(6) . . . . ?
C38 C33 C34 C35 -1.3(5) . . . . ?
C32 C33 C34 C35 179.6(3) . . . . ?
C33 C34 C35 C36 0.5(5) . . . . ?
C34 C35 C36 O3 -179.2(3) . . . . ?
C34 C35 C36 C37 0.9(5) . . . . ?
O3 C36 C37 C38 178.5(3) . . . . ?
C35 C36 C37 C38 -1.5(6) . . . . ?
C36 C37 C38 C33 0.8(6) . . . . ?
C34 C33 C38 C37 0.6(5) . . . . ?
C32 C33 C38 C37 179.7(4) . . . . ?
O3 C39 C40 C41 173.3(3) . . . . ?
C39 C40 C41 C42 -176.3(3) . . . . ?
C40 C41 C42 C43 169.3(3) . . . . ?
C41 C42 C43 C44 177.6(4) . . . . ?
C29 C30 N2 C26 -0.2(6) . . . . ?
C27 C26 N2 C30 0.4(6) . . . . ?
C37 C36 O3 C39 -176.1(3) . . . . ?
C35 C36 O3 C39 4.0(5) . . . . ?
C40 C39 O3 C36 -179.1(3) . . . . ?

loop_
_cod_related_entry_id
_cod_related_entry_database
_cod_related_entry_code
1 ChemSpider 30653079
